data_1502284
loop_
_publ_author_name
'Jensen, Kim L.'
'Dickmeiss, Gustav'
'Donslund, Bjarke S.'
'Poulsen, Pernille H.'
'J\/orgensen, Karl Anker'

_publ_section_title
;
 Asymmetric organocatalytic synthesis of complex cyclopenta[b]quinoline
 derivatives.
;
_journal_issue 14
_journal_name_full 'Organic letters'
_journal_page_first 3678
_journal_page_last 3681
_journal_paper_doi 10.1021/ol201328s
_journal_volume 13
_journal_year 2011
_chemical_absolute_configuration ad
_chemical_formula_moiety 'C26 H25 Br N2 O2, C H Cl3'
_chemical_formula_sum 'C27 H26 Br Cl3 N2 O2'
_chemical_formula_weight 596.76
_chemical_name_systematic
;
 ? 
;
_space_group_crystal_system triclinic
_space_group_IT_number 1
_space_group_name_Hall 'P 1'
_space_group_name_H-M_alt 'P 1'
_symmetry_space_group_name_Hall 'P 1'
_symmetry_space_group_name_H-M 'P 1'
_atom_sites_solution_hydrogens geom
_atom_sites_solution_primary direct
_atom_sites_solution_secondary difmap
_audit_creation_date 2011-03-07
_audit_creation_method
;
  Olex2 1.1
  (compiled 2011.02.15 svn.r1672, GUI svn.r3494)
;
_cell_angle_alpha 111.413(2)
_cell_angle_beta 100.8600(19)
_cell_angle_gamma 101.302(2)
_cell_formula_units_Z 2
_cell_length_a 9.9605(2)
_cell_length_b 11.4468(3)
_cell_length_c 13.0628(3)
_cell_measurement_reflns_used 23835
_cell_measurement_temperature 100.3
_cell_measurement_theta_max 28.8617
_cell_measurement_theta_min 2.1708
_cell_volume 1303.38(6)
_computing_cell_refinement
;
CrysAlisPro, Oxford Diffraction Ltd.,
Version 1.171.34.44 (release 25-10-2010 CrysAlis171 .NET)
(compiled Oct 25 2010,18:11:34)
;
_computing_data_collection
;
CrysAlisPro, Oxford Diffraction Ltd.,
Version 1.171.34.44 (release 25-10-2010 CrysAlis171 .NET)
(compiled Oct 25 2010,18:11:34)
;
_computing_data_reduction
;
CrysAlisPro, Oxford Diffraction Ltd.,
Version 1.171.34.44 (release 25-10-2010 CrysAlis171 .NET)
(compiled Oct 25 2010,18:11:34)
;
_computing_molecular_graphics
;
O. V. Dolomanov, L. J. Bourhis, R. J. Gildea, J. A. K. Howard and H. Puschmann,
OLEX2: a complete structure solution, refinement and analysis program.
J. Appl. Cryst. (2009). 42, 339-341.
;
_computing_publication_material
;
O. V. Dolomanov, L. J. Bourhis, R. J. Gildea, J. A. K. Howard and H. Puschmann,
OLEX2: a complete structure solution, refinement and analysis program.
J. Appl. Cryst. (2009). 42, 339-341.
;
_computing_structure_refinement 'SHELXL-97 (Sheldrick, 2008)'
_computing_structure_solution 'A short history of SHELX (Sheldrick, 2007)'
_diffrn_ambient_temperature 100.3
_diffrn_detector 'CCD plate'
_diffrn_detector_area_resol_mean 10.3590
_diffrn_detector_type Atlas
_diffrn_measured_fraction_theta_full 0.992
_diffrn_measured_fraction_theta_max 0.904
_diffrn_measurement_details
;
  1 omega  -22.00   70.00   1.0000   15.0000
omega____ theta____ kappa____ phi______ frames
    -        9.3082   77.0000  120.0000 92

  2 omega  -15.00   85.00   1.0000   15.0000
omega____ theta____ kappa____ phi______ frames
    -        9.3082   38.0000   30.0000 100

  3 omega  -44.00   40.00   1.0000   15.0000
omega____ theta____ kappa____ phi______ frames
    -      -10.5582   77.0000 -120.0000 84

  4 omega  -82.00   16.00   1.0000   15.0000
omega____ theta____ kappa____ phi______ frames
    -      -10.5582  -38.0000 -180.0000 98

  5 omega  -73.00   -7.00   1.0000   15.0000
omega____ theta____ kappa____ phi______ frames
    -      -10.5582  133.0000  102.0000 66

  6 omega  -36.00   51.00   1.0000   15.0000
omega____ theta____ kappa____ phi______ frames
    -      -10.5582   38.0000    0.0000 87

  7 omega  -73.00   -7.00   1.0000   15.0000
omega____ theta____ kappa____ phi______ frames
    -      -10.5582  133.0000    7.0000 66

  8 omega  -24.00   83.00   1.0000   15.0000
omega____ theta____ kappa____ phi______ frames
    -        9.3082   77.0000    0.0000 107

  9 omega  -24.00   88.00   1.0000   15.0000
omega____ theta____ kappa____ phi______ frames
    -        9.3082   77.0000 -120.0000 112

 10 omega   -9.00   59.00   1.0000   15.0000
omega____ theta____ kappa____ phi______ frames
    -        9.3082 -112.0000  156.0000 68

 11 omega  -55.00   17.00   1.0000   15.0000
omega____ theta____ kappa____ phi______ frames
    -      -10.5582  103.0000 -150.0000 72

 12 omega  -68.00   -2.00   1.0000   15.0000
omega____ theta____ kappa____ phi______ frames
    -      -10.5582  125.0000  -69.0000 66
;
_diffrn_measurement_device '\k-geometry diffractometer'
_diffrn_measurement_device_type 'SuperNova, Single source at offset), Atlas'
_diffrn_measurement_method '\w scans'
_diffrn_orient_matrix_UB_11 0.0015347000
_diffrn_orient_matrix_UB_12 -0.0025316000
_diffrn_orient_matrix_UB_13 -0.0548244000
_diffrn_orient_matrix_UB_21 -0.0238739000
_diffrn_orient_matrix_UB_22 -0.0694694000
_diffrn_orient_matrix_UB_23 -0.0237249000
_diffrn_orient_matrix_UB_31 -0.0718794000
_diffrn_orient_matrix_UB_32 0.0017961000
_diffrn_orient_matrix_UB_33 -0.0115508000
_diffrn_radiation_collimation 'multilayer, orthogonal double-bounce X-ray optics'
_diffrn_radiation_monochromator mirror
_diffrn_radiation_probe x-ray
_diffrn_radiation_type 'Mo K\a'
_diffrn_radiation_wavelength 0.7107
_diffrn_radiation_xray_symbol K\a
_diffrn_reflns_av_R_equivalents 0.0650
_diffrn_reflns_av_unetI/netI 0.0677
_diffrn_reflns_limit_h_max 13
_diffrn_reflns_limit_h_min -12
_diffrn_reflns_limit_k_max 15
_diffrn_reflns_limit_k_min -15
_diffrn_reflns_limit_l_max 17
_diffrn_reflns_limit_l_min -16
_diffrn_reflns_number 36338
_diffrn_reflns_theta_full 27.00
_diffrn_reflns_theta_max 28.8617
_diffrn_reflns_theta_min 2.1708
_diffrn_source 'low-power microfocus X-ray tube'
_diffrn_source_target Mo
_exptl_absorpt_coefficient_mu 1.907
_exptl_absorpt_correction_T_max 1.087
_exptl_absorpt_correction_T_min 0.676
_exptl_absorpt_correction_type gaussian
_exptl_absorpt_process_details
;
CrysAlisPro, Oxford Diffraction Ltd.,
Version 1.171.34.44 (release 25-10-2010 CrysAlis171 .NET)
(compiled Oct 25 2010,18:11:34)
Numerical absorption correction based on gaussian integration over
            a multifaceted crystal model
;
_exptl_crystal_colour white
_exptl_crystal_colour_lustre clear
_exptl_crystal_colour_modifier light
_exptl_crystal_colour_primary white
_exptl_crystal_density_diffrn 1.521
_exptl_crystal_density_method 'not measured'
_exptl_crystal_description block
_exptl_crystal_F_000 608
_exptl_crystal_size_max 0.3284
_exptl_crystal_size_mid 0.2533
_exptl_crystal_size_min 0.1541
_refine_diff_density_max 0.606
_refine_diff_density_min -0.437
_refine_diff_density_rms 0.067
_refine_ls_abs_structure_details 'Flack H D (1983), Acta Cryst. A39, 876-881, 5512 Friedel pairs'
_refine_ls_abs_structure_Flack -0.016(3)
_refine_ls_extinction_method none
_refine_ls_goodness_of_fit_ref 1.009
_refine_ls_hydrogen_treatment constr
_refine_ls_matrix_type full
_refine_ls_number_parameters 631
_refine_ls_number_reflns 11751
_refine_ls_number_restraints 3
_refine_ls_restrained_S_all 1.009
_refine_ls_R_factor_all 0.0362
_refine_ls_R_factor_gt 0.0324
_refine_ls_shift/su_max 0.001
_refine_ls_shift/su_mean 0.000
_refine_ls_structure_factor_coef Fsqd
_refine_ls_weighting_details 'calc w=1/[\s^2^(Fo^2^)+(0.0551P)^2^+0.0541P] where P=(Fo^2^+2Fc^2^)/3'
_refine_ls_weighting_scheme calc
_refine_ls_wR_factor_gt 0.0793
_refine_ls_wR_factor_ref 0.0827
_reflns_number_gt 11065
_reflns_number_total 11751
_reflns_threshold_expression >2sigma(I)
_cod_data_source_file ol201328s_si_002.cif
_cod_data_source_block 11jo0008
_cod_original_cell_volume 1303.38(5)
_cod_database_code 1502284
_chemical_oxdiff_formula 'C26 H25 Br N2 O2'
_cell_oxdiff_angle_alpha 111.413(2)
_cell_oxdiff_angle_beta 100.8600(19)
_cell_oxdiff_angle_gamma 101.302(2)
_cell_oxdiff_length_a 9.9605(2)
_cell_oxdiff_length_b 11.4468(3)
_cell_oxdiff_length_c 13.0628(3)
_cell_oxdiff_measurement_reflns_used 23835
_cell_oxdiff_volume 1303.38(5)
_reflns_odcompleteness_completeness 99.74
_reflns_odcompleteness_iscentric 1
_reflns_odcompleteness_theta 26.32
_refine_friedel_coverage 0.88

loop_
_space_group_symop_id
_space_group_symop_operation_xyz
1 'x, y, z'

loop_
_atom_site_label
_atom_site_type_symbol
_atom_site_fract_x
_atom_site_fract_y
_atom_site_fract_z
_atom_site_U_iso_or_equiv
_atom_site_adp_type
_atom_site_occupancy
_atom_site_symmetry_multiplicity
_atom_site_calc_flag
_atom_site_refinement_flags
_atom_site_disorder_assembly
_atom_site_disorder_group
Br1 Br -0.15425(2) -0.67667(2) -0.796874(18) 0.02363(7) Uani 1 1 d . . .
Br2 Br -0.98783(2) -1.29717(2) -0.79436(2) 0.03017(7) Uani 1 1 d . . .
Cl1 Cl -1.17121(7) -1.31473(7) -0.30514(7) 0.03171(16) Uani 1 1 d . . .
Cl4 Cl -1.47380(8) -1.44621(7) -0.39164(7) 0.03714(18) Uani 1 1 d . . .
Cl6 Cl -1.29223(8) -1.51807(8) -0.23935(7) 0.03969(18) Uani 1 1 d . . .
C8 C -0.4450(3) -0.6654(3) -1.0397(2) 0.0247(6) Uani 1 1 d . . .
H8 H -0.5172 -0.6264 -1.0188 0.030 Uiso 1 1 calc R . .
C13 C -0.2708(3) -0.7084(3) -0.7047(2) 0.0184(5) Uani 1 1 d . . .
C14 C -0.8748(3) -1.2411(3) -0.8803(2) 0.0221(6) Uani 1 1 d . . .
C15 C -0.7908(3) -0.6181(3) -0.9287(3) 0.0329(7) Uani 1 1 d . . .
H15 H -0.7999 -0.5398 -0.9349 0.039 Uiso 1 1 calc R . .
C16 C -0.9020(3) -0.8518(3) -0.6880(2) 0.0244(6) Uani 1 1 d . . .
H16A H -0.9578 -0.9042 -0.7694 0.029 Uiso 1 1 calc R . .
H16B H -0.9217 -0.7658 -0.6606 0.029 Uiso 1 1 calc R . .
C17 C -0.9402(3) -1.2434(3) -0.9833(3) 0.0246(6) Uani 1 1 d . . .
H17 H -1.0414 -1.2703 -1.0116 0.029 Uiso 1 1 calc R . .
C18 C -0.3068(3) -0.7671(3) -0.5519(2) 0.0187(5) Uani 1 1 d . . .
H18 H -0.2704 -0.7869 -0.4896 0.022 Uiso 1 1 calc R . .
C19 C -0.7314(3) -0.6147(3) -0.8217(2) 0.0246(6) Uani 1 1 d . . .
H19 H -0.7008 -0.5339 -0.7554 0.030 Uiso 1 1 calc R . .
O20 O -1.0043(2) -1.0615(2) -0.29754(18) 0.0316(5) Uani 1 1 d . . .
C21 C -0.2169(3) -0.7363(3) -0.6130(2) 0.0194(5) Uani 1 1 d . . .
H21 H -0.1195 -0.7343 -0.5925 0.023 Uiso 1 1 calc R . .
N22 N -0.8952(2) -1.0514(2) -0.32710(19) 0.0211(4) Uani 1 1 d . . .
O23 O -0.7818(2) -1.0550(2) -0.27311(18) 0.0295(4) Uani 1 1 d . . .
C24 C -0.4757(3) -0.8010(3) -1.0920(2) 0.0223(5) Uani 1 1 d . . .
H24 H -0.5693 -0.8539 -1.1061 0.027 Uiso 1 1 calc R . .
C25 C -0.4773(3) -1.1166(2) -0.8499(2) 0.0183(5) Uani 1 1 d . . .
H25 H -0.4481 -1.0214 -0.7969 0.022 Uiso 1 1 calc R . .
C26 C -1.3038(3) -1.4644(3) -0.3494(3) 0.0267(6) Uani 1 1 d . . .
H26 H -1.2879 -1.5317 -0.4169 0.032 Uiso 1 1 calc R . .
N27 N -0.5386(2) -0.8072(2) -0.5206(2) 0.0231(5) Uani 1 1 d . . .
H27 H -0.5034 -0.8282 -0.4649 0.028 Uiso 1 1 calc R . .
C28 C -0.8558(3) -1.2059(3) -1.0456(2) 0.0222(6) Uani 1 1 d . . .
H28 H -0.9002 -1.2067 -1.1170 0.027 Uiso 1 1 calc R . .
N29 N -0.6280(2) -1.1356(2) -1.0746(2) 0.0215(5) Uani 1 1 d . . .
H29 H -0.6692 -1.1565 -1.1472 0.026 Uiso 1 1 calc R . .
C30 C -0.7898(3) -0.9106(2) -0.4185(2) 0.0181(5) Uani 1 1 d . . .
H30 H -0.6932 -0.9132 -0.3823 0.022 Uiso 1 1 calc R . .
O31 O -0.5009(2) -1.0167(2) -1.41295(18) 0.0324(5) Uani 1 1 d . . .
C32 C -0.2338(3) -1.0421(3) -1.0279(2) 0.0231(5) Uani 1 1 d . . .
H32A H -0.1844 -0.9487 -1.0055 0.028 Uiso 1 1 calc R . .
H32B H -0.1773 -1.0965 -1.0672 0.028 Uiso 1 1 calc R . .
C33 C -0.5015(3) -0.7320(2) -0.6691(2) 0.0176(5) Uani 1 1 d . . .
C34 C -0.3520(3) -1.1243(3) -0.6654(2) 0.0238(6) Uani 1 1 d . . .
H34 H -0.3315 -1.0317 -0.6285 0.029 Uiso 1 1 calc R . .
C35 C -0.7064(3) -1.1666(2) -1.0053(2) 0.0199(5) Uani 1 1 d . . .
C36 C -0.3727(3) -0.8607(3) -1.1241(2) 0.0198(5) Uani 1 1 d . . .
N37 N -0.3748(2) -0.9933(2) -1.36160(19) 0.0227(5) Uani 1 1 d . . .
C38 C -0.3428(3) -1.0564(3) -1.2817(2) 0.0206(5) Uani 1 1 d . . .
H38A H -0.2382 -1.0329 -1.2486 0.025 Uiso 1 1 calc R . .
H38B H -0.3797 -1.1529 -1.3241 0.025 Uiso 1 1 calc R . .
O39 O -0.2766(2) -0.9205(2) -1.37233(19) 0.0368(5) Uani 1 1 d . . .
C40 C -0.2357(3) -0.7802(3) -1.1020(2) 0.0216(5) Uani 1 1 d . . .
H40 H -0.1631 -0.8187 -1.1230 0.026 Uiso 1 1 calc R . .
C41 C -0.7623(3) -0.8451(3) -0.9100(3) 0.0268(6) Uani 1 1 d . . .
H41 H -0.7516 -0.9236 -0.9049 0.032 Uiso 1 1 calc R . .
C42 C -0.4511(3) -0.7695(3) -0.5805(2) 0.0192(5) Uani 1 1 d . . .
C43 C -0.4135(3) -1.0094(2) -1.1854(2) 0.0186(5) Uani 1 1 d . . .
H43 H -0.5188 -1.0399 -1.2229 0.022 Uiso 1 1 calc R . .
C44 C -0.8121(3) -0.7847(3) -0.3420(2) 0.0208(5) Uani 1 1 d . . .
C45 C -0.3861(3) -1.0811(3) -1.1071(2) 0.0190(5) Uani 1 1 d . . .
H45 H -0.4110 -1.1766 -1.1584 0.023 Uiso 1 1 calc R . .
C46 C -0.9386(3) -0.9252(3) -0.6133(2) 0.0231(5) Uani 1 1 d . . .
H46A H -0.9972 -1.0169 -0.6625 0.028 Uiso 1 1 calc R . .
H46B H -0.9925 -0.8812 -0.5624 0.028 Uiso 1 1 calc R . .
C47 C -0.7937(3) -0.9221(3) -0.5413(2) 0.0195(5) Uani 1 1 d . . .
H47 H -0.7729 -1.0059 -0.5833 0.023 Uiso 1 1 calc R . .
C48 C -0.4118(3) -1.1309(3) -0.9490(2) 0.0187(5) Uani 1 1 d . . .
H48 H -0.4323 -1.2265 -0.9979 0.022 Uiso 1 1 calc R . .
C49 C -0.7266(3) -1.2013(3) -0.8378(2) 0.0209(5) Uani 1 1 d . . .
H49 H -0.6836 -1.2006 -0.7661 0.025 Uiso 1 1 calc R . .
C50 C -0.4769(3) -1.0682(3) -1.0236(2) 0.0196(5) Uani 1 1 d . . .
H50 H -0.4627 -0.9734 -0.9755 0.024 Uiso 1 1 calc R . .
C52 C -0.3083(3) -0.5870(3) -1.0181(2) 0.0259(6) Uani 1 1 d . . .
H52 H -0.2864 -0.4943 -0.9816 0.031 Uiso 1 1 calc R . .
C53 C -0.3088(3) -1.1933(3) -0.6031(2) 0.0275(6) Uani 1 1 d . . .
H53 H -0.2603 -1.1476 -0.5235 0.033 Uiso 1 1 calc R . .
C54 C -0.8984(3) -1.0356(3) -0.4361(2) 0.0222(5) Uani 1 1 d . . .
H54A H -0.9953 -1.0343 -0.4705 0.027 Uiso 1 1 calc R . .
H54B H -0.8789 -1.1122 -0.4909 0.027 Uiso 1 1 calc R . .
C56 C -0.4119(3) -0.7047(2) -0.7313(2) 0.0178(5) Uani 1 1 d . . .
H56 H -0.4466 -0.6831 -0.7929 0.021 Uiso 1 1 calc R . .
C57 C -0.6881(2) -0.8120(2) -0.5493(2) 0.0180(5) Uani 1 1 d . . .
H57 H -0.6984 -0.7263 -0.4990 0.022 Uiso 1 1 calc R . .
C58 C -0.7428(3) -0.8346(3) -0.6733(2) 0.0199(5) Uani 1 1 d . . .
H58 H -0.7303 -0.9194 -0.7233 0.024 Uiso 1 1 calc R . .
C60 C -0.8364(3) -0.7347(4) -1.0253(3) 0.0344(7) Uani 1 1 d . . .
H60 H -0.8768 -0.7372 -1.0983 0.041 Uiso 1 1 calc R . .
C61 C -0.4252(3) -1.1906(3) -0.7817(2) 0.0206(5) Uani 1 1 d . . .
C62 C -0.2046(3) -0.6446(3) -1.0497(2) 0.0250(6) Uani 1 1 d . . .
H62 H -0.1113 -0.5912 -1.0357 0.030 Uiso 1 1 calc R . .
C65 C -0.6410(3) -1.1627(2) -0.8986(2) 0.0199(5) Uani 1 1 d . . .
C67 C -0.8229(3) -0.8484(3) -1.0150(2) 0.0312(6) Uani 1 1 d . . .
H67 H -0.8558 -0.9294 -1.0812 0.037 Uiso 1 1 calc R . .
C69 C -0.7164(3) -0.7287(3) -0.8112(2) 0.0201(5) Uani 1 1 d . . .
C76 C -0.6561(3) -0.7251(3) -0.6944(2) 0.0184(5) Uani 1 1 d . . .
H76 H -0.6578 -0.6402 -0.6356 0.022 Uiso 1 1 calc R . .
C87 C -0.2522(3) -1.0659(3) -0.9204(2) 0.0221(5) Uani 1 1 d . . .
H87A H -0.1961 -1.1240 -0.9070 0.027 Uiso 1 1 calc R . .
H87B H -0.2207 -0.9820 -0.8511 0.027 Uiso 1 1 calc R . .
Cl Cl -1.01607(7) -1.37217(7) -0.54112(7) 0.03275(16) Uani 1 1 d . A .
Cl0A Cl -0.71424(8) -1.30700(8) -0.52491(7) 0.03697(18) Uani 1 1 d . A 1
C7 C -0.9478(3) -0.7715(3) -0.3355(3) 0.0288(6) Uani 1 1 d . . .
H7 H -1.0299 -0.8447 -0.3788 0.035 Uiso 1 1 calc R . .
C10 C -0.6939(3) -0.6757(3) -0.2762(2) 0.0290(6) Uani 1 1 d . . .
H10 H -0.6009 -0.6830 -0.2783 0.035 Uiso 1 1 calc R . .
C11 C -0.4056(3) -1.3924(3) -0.7711(3) 0.0304(6) Uani 1 1 d . . .
H11 H -0.4235 -1.4847 -0.8084 0.037 Uiso 1 1 calc R . .
C12 C -0.8469(5) -0.5473(4) -0.2040(3) 0.0516(10) Uani 1 1 d . . .
H12 H -0.8589 -0.4665 -0.1572 0.062 Uiso 1 1 calc R . .
C0AA C -0.3362(3) -1.3279(3) -0.6565(3) 0.0261(6) Uani 1 1 d . . .
H0A H -0.3071 -1.3750 -0.6139 0.031 Uiso 1 1 calc R . .
C1AA C -0.7097(5) -0.5565(3) -0.2077(3) 0.0474(10) Uani 1 1 d . . .
H1A H -0.6285 -0.4823 -0.1640 0.057 Uiso 1 1 calc R . .
Cl1A Cl -0.83431(9) -1.49295(9) -0.44118(8) 0.0459(2) Uani 1 1 d . A .
C C -0.4500(3) -1.3249(3) -0.8334(2) 0.0265(6) Uani 1 1 d . . .
H H -0.4984 -1.3715 -0.9130 0.032 Uiso 1 1 calc R . .
C2AA C -0.9632(4) -0.6533(4) -0.2669(3) 0.0420(9) Uani 1 1 d . . .
H2A H -1.0558 -0.6458 -0.2635 0.050 Uiso 1 1 calc R . .
C3AA C -0.8657(3) -1.4317(3) -0.5457(3) 0.0273(6) Uani 1 1 d . . .
H3A H -0.8859 -1.5048 -0.6230 0.033 Uiso 1 1 calc R A 1

loop_
_atom_site_aniso_label
_atom_site_aniso_U_11
_atom_site_aniso_U_22
_atom_site_aniso_U_33
_atom_site_aniso_U_23
_atom_site_aniso_U_13
_atom_site_aniso_U_12
Br1 0.01995(13) 0.03224(14) 0.02493(13) 0.01556(11) 0.01138(10) 0.00895(10)
Br2 0.02498(14) 0.03261(16) 0.03379(16) 0.01317(12) 0.01642(12) 0.00384(11)
Cl1 0.0243(3) 0.0293(4) 0.0408(4) 0.0146(3) 0.0102(3) 0.0051(3)
Cl4 0.0263(4) 0.0287(4) 0.0465(4) 0.0130(3) -0.0049(3) 0.0065(3)
Cl6 0.0324(4) 0.0477(5) 0.0491(5) 0.0334(4) 0.0087(3) 0.0103(3)
C8 0.0265(14) 0.0229(14) 0.0250(14) 0.0078(12) 0.0056(11) 0.0137(11)
C13 0.0156(12) 0.0172(12) 0.0248(13) 0.0096(11) 0.0089(10) 0.0051(9)
C14 0.0222(13) 0.0182(13) 0.0266(14) 0.0072(11) 0.0137(11) 0.0049(11)
C15 0.0320(16) 0.0433(19) 0.0370(18) 0.0260(16) 0.0133(13) 0.0186(14)
C16 0.0152(12) 0.0358(16) 0.0282(14) 0.0177(13) 0.0075(10) 0.0106(11)
C17 0.0168(13) 0.0224(14) 0.0342(16) 0.0102(13) 0.0088(11) 0.0064(11)
C18 0.0184(12) 0.0204(13) 0.0213(13) 0.0112(11) 0.0055(10) 0.0099(10)
C19 0.0253(14) 0.0281(15) 0.0279(14) 0.0158(13) 0.0120(11) 0.0113(12)
O20 0.0213(10) 0.0366(12) 0.0427(12) 0.0190(10) 0.0184(9) 0.0070(8)
C21 0.0163(12) 0.0200(13) 0.0234(14) 0.0085(11) 0.0075(10) 0.0080(10)
N22 0.0203(11) 0.0170(11) 0.0272(11) 0.0098(9) 0.0099(9) 0.0039(8)
O23 0.0223(10) 0.0431(12) 0.0328(11) 0.0241(10) 0.0085(8) 0.0137(9)
C24 0.0194(12) 0.0279(14) 0.0247(13) 0.0137(11) 0.0086(10) 0.0101(11)
C25 0.0174(12) 0.0161(12) 0.0235(12) 0.0090(10) 0.0076(10) 0.0061(9)
C26 0.0248(14) 0.0207(14) 0.0319(15) 0.0091(12) 0.0054(11) 0.0069(11)
N27 0.0170(11) 0.0352(13) 0.0265(12) 0.0192(11) 0.0091(9) 0.0124(10)
C28 0.0180(13) 0.0213(14) 0.0259(14) 0.0093(12) 0.0041(11) 0.0056(10)
N29 0.0156(11) 0.0291(13) 0.0221(11) 0.0148(10) 0.0043(8) 0.0045(9)
C30 0.0155(11) 0.0194(12) 0.0219(12) 0.0096(11) 0.0074(9) 0.0063(10)
O31 0.0252(10) 0.0477(13) 0.0371(11) 0.0250(10) 0.0129(9) 0.0197(9)
C32 0.0173(12) 0.0274(14) 0.0308(14) 0.0155(12) 0.0104(11) 0.0098(11)
C33 0.0152(12) 0.0174(12) 0.0204(12) 0.0075(10) 0.0043(9) 0.0064(9)
C34 0.0239(14) 0.0205(14) 0.0260(14) 0.0079(12) 0.0079(11) 0.0069(11)
C35 0.0226(13) 0.0159(12) 0.0221(13) 0.0070(10) 0.0086(10) 0.0072(10)
C36 0.0198(12) 0.0239(13) 0.0226(12) 0.0132(11) 0.0109(10) 0.0097(10)
N37 0.0279(12) 0.0228(12) 0.0225(11) 0.0103(10) 0.0127(9) 0.0112(10)
C38 0.0229(13) 0.0235(13) 0.0239(13) 0.0132(11) 0.0120(10) 0.0134(10)
O39 0.0366(12) 0.0402(13) 0.0376(12) 0.0243(10) 0.0137(9) 0.0009(10)
C40 0.0222(13) 0.0235(13) 0.0240(13) 0.0130(11) 0.0098(10) 0.0077(10)
C41 0.0291(15) 0.0280(15) 0.0269(15) 0.0109(12) 0.0133(12) 0.0118(12)
C42 0.0164(12) 0.0176(12) 0.0225(13) 0.0063(10) 0.0075(10) 0.0050(10)
C43 0.0174(12) 0.0218(13) 0.0228(12) 0.0128(11) 0.0094(9) 0.0083(10)
C44 0.0236(13) 0.0228(13) 0.0247(13) 0.0147(11) 0.0122(10) 0.0110(10)
C45 0.0209(12) 0.0183(13) 0.0215(12) 0.0102(11) 0.0081(10) 0.0083(10)
C46 0.0166(12) 0.0276(14) 0.0255(13) 0.0117(12) 0.0051(10) 0.0065(10)
C47 0.0216(13) 0.0211(13) 0.0211(13) 0.0103(11) 0.0098(10) 0.0108(10)
C48 0.0146(12) 0.0165(12) 0.0252(13) 0.0087(10) 0.0066(10) 0.0042(9)
C49 0.0212(13) 0.0220(13) 0.0216(13) 0.0092(11) 0.0083(10) 0.0085(10)
C50 0.0148(11) 0.0206(13) 0.0253(13) 0.0105(11) 0.0075(10) 0.0054(10)
C52 0.0330(15) 0.0184(13) 0.0258(14) 0.0094(11) 0.0067(11) 0.0074(11)
C53 0.0206(13) 0.0386(17) 0.0226(14) 0.0112(13) 0.0061(11) 0.0104(12)
C54 0.0221(13) 0.0204(13) 0.0240(13) 0.0113(11) 0.0048(10) 0.0037(10)
C56 0.0191(12) 0.0170(12) 0.0199(12) 0.0091(10) 0.0065(9) 0.0075(10)
C57 0.0147(11) 0.0204(13) 0.0219(12) 0.0099(10) 0.0072(9) 0.0075(10)
C58 0.0187(12) 0.0210(13) 0.0226(13) 0.0094(11) 0.0084(10) 0.0086(10)
C60 0.0226(14) 0.062(2) 0.0278(15) 0.0268(16) 0.0088(11) 0.0140(14)
C61 0.0176(12) 0.0223(13) 0.0258(14) 0.0109(11) 0.0105(10) 0.0083(10)
C62 0.0249(14) 0.0273(14) 0.0243(13) 0.0140(12) 0.0086(11) 0.0031(11)
C65 0.0176(12) 0.0147(12) 0.0281(13) 0.0083(11) 0.0073(10) 0.0061(9)
C67 0.0240(14) 0.0427(18) 0.0238(14) 0.0115(13) 0.0095(11) 0.0051(13)
C69 0.0140(11) 0.0282(14) 0.0228(13) 0.0119(11) 0.0089(10) 0.0105(10)
C76 0.0177(12) 0.0212(13) 0.0206(12) 0.0093(10) 0.0086(9) 0.0102(10)
C87 0.0168(12) 0.0277(14) 0.0267(13) 0.0151(12) 0.0069(10) 0.0086(10)
Cl 0.0227(3) 0.0246(3) 0.0529(4) 0.0145(3) 0.0154(3) 0.0099(3)
Cl0A 0.0217(3) 0.0412(4) 0.0526(5) 0.0247(4) 0.0114(3) 0.0083(3)
C7 0.0332(15) 0.0390(17) 0.0314(15) 0.0220(13) 0.0199(12) 0.0223(13)
C10 0.0394(16) 0.0252(15) 0.0242(14) 0.0121(12) 0.0133(12) 0.0058(12)
C11 0.0365(16) 0.0235(15) 0.0371(16) 0.0150(13) 0.0139(13) 0.0134(12)
C12 0.105(3) 0.039(2) 0.0385(19) 0.0221(17) 0.041(2) 0.048(2)
C0AA 0.0249(14) 0.0370(17) 0.0336(16) 0.0259(14) 0.0133(12) 0.0190(12)
C1AA 0.088(3) 0.0217(16) 0.0266(16) 0.0081(13) 0.0163(17) 0.0070(17)
Cl1A 0.0411(4) 0.0454(5) 0.0595(5) 0.0348(4) 0.0078(4) 0.0109(4)
C 0.0322(15) 0.0232(14) 0.0252(14) 0.0102(12) 0.0094(11) 0.0091(11)
C2AA 0.066(2) 0.055(2) 0.0388(18) 0.0321(18) 0.0341(18) 0.047(2)
C3AA 0.0219(13) 0.0256(14) 0.0344(15) 0.0108(12) 0.0089(11) 0.0092(11)

loop_
_atom_type_symbol
_atom_type_description
_atom_type_scat_dispersion_real
_atom_type_scat_dispersion_imag
_atom_type_scat_source
C C 0.0033 0.0016 'International Tables Vol C Tables 4.2.6.8 and 6.1.1.4'
H H 0.0000 0.0000 'International Tables Vol C Tables 4.2.6.8 and 6.1.1.4'
N N 0.0061 0.0033 'International Tables Vol C Tables 4.2.6.8 and 6.1.1.4'
O O 0.0106 0.0060 'International Tables Vol C Tables 4.2.6.8 and 6.1.1.4'
Br Br -0.2901 2.4595 'International Tables Vol C Tables 4.2.6.8 and 6.1.1.4'
Cl Cl 0.1484 0.1585 'International Tables Vol C Tables 4.2.6.8 and 6.1.1.4'

loop_
_exptl_crystal_face_index_h
_exptl_crystal_face_index_k
_exptl_crystal_face_index_l
_exptl_crystal_face_perp_dist
_exptl_oxdiff_crystal_face_indexfrac_h
_exptl_oxdiff_crystal_face_indexfrac_k
_exptl_oxdiff_crystal_face_indexfrac_l
_exptl_oxdiff_crystal_face_x
_exptl_oxdiff_crystal_face_y
_exptl_oxdiff_crystal_face_z
-1 -1 -2 0.0586 -1.0000 -1.0000 -2.0000 0.1107 0.1409 0.0926
-1 1 -1 0.0904 -1.0000 1.0000 -1.0000 0.0508 -0.0217 0.0852
2 -1 -1 0.1372 2.0000 -1.0000 -1.0000 0.0602 0.0448 -0.1341
-2 1 1 0.1466 -2.0000 1.0000 1.0000 -0.0602 -0.0448 0.1341
0 0 -1 0.0555 0.0000 -0.0000 -1.0000 0.0548 0.0237 0.0114
0 0 1 0.0986 0.0000 0.0000 1.0000 -0.0548 -0.0237 -0.0114
0 1 0 0.1000 -0.0000 1.0000 0.0000 -0.0026 -0.0695 0.0020
0 -1 0 0.0984 0.0000 -1.0000 -0.0000 0.0026 0.0695 -0.0020
0 -1 1 0.1229 0.0000 -1.0000 1.0000 -0.0522 0.0458 -0.0134
0 -1 2 0.0990 0.0000 -1.0000 2.0000 -0.1070 0.0222 -0.0248
1 0 0 0.1717 1.0000 0.0000 0.0000 0.0014 -0.0241 -0.0718
-1 -2 0 0.0819 -1.0000 -2.0000 0.0000 0.0037 0.1631 0.0677
0 1 -1 0.1378 0.0000 1.0000 -1.0000 0.0522 -0.0458 0.0134

loop_
_geom_angle_atom_site_label_1
_geom_angle_atom_site_label_2
_geom_angle_atom_site_label_3
_geom_angle
C24 C8 C52 119.8(3)
C21 C13 Br1 120.52(19)
C21 C13 C56 120.5(2)
C56 C13 Br1 118.99(19)
C17 C14 Br2 119.8(2)
C17 C14 C49 121.0(3)
C49 C14 Br2 119.2(2)
C60 C15 C19 120.3(3)
C58 C16 C46 103.9(2)
C14 C17 C28 118.7(3)
C21 C18 C42 121.2(2)
C15 C19 C69 120.5(3)
C18 C21 C13 119.2(2)
O20 N22 O23 123.9(2)
O20 N22 C54 118.6(2)
O23 N22 C54 117.5(2)
C8 C24 C36 121.4(3)
C48 C25 C61 112.2(2)
C48 C25 C65 108.5(2)
C61 C25 C65 111.8(2)
Cl4 C26 Cl1 110.02(15)
Cl6 C26 Cl1 110.62(16)
Cl6 C26 Cl4 110.68(17)
C42 N27 C57 120.1(2)
C17 C28 C35 121.4(3)
C35 N29 C50 118.1(2)
C44 C30 C47 113.8(2)
C44 C30 C54 114.9(2)
C54 C30 C47 105.1(2)
C45 C32 C87 105.9(2)
C42 C33 C76 118.7(2)
C56 C33 C42 119.4(2)
C56 C33 C76 121.9(2)
C61 C34 C53 120.2(3)
C28 C35 C65 119.2(2)
N29 C35 C28 118.4(2)
N29 C35 C65 122.4(2)
C24 C36 C40 118.0(3)
C24 C36 C43 119.3(2)
C40 C36 C43 122.6(2)
O31 N37 C38 117.7(2)
O39 N37 O31 123.1(2)
O39 N37 C38 119.2(2)
N37 C38 C43 109.3(2)
C62 C40 C36 120.7(2)
C67 C41 C69 121.1(3)
C18 C42 C33 118.7(2)
N27 C42 C18 119.1(2)
N27 C42 C33 122.2(2)
C36 C43 C38 112.6(2)
C36 C43 C45 115.4(2)
C38 C43 C45 108.6(2)
C7 C44 C30 122.8(2)
C10 C44 C30 119.1(2)
C10 C44 C7 118.0(3)
C32 C45 C43 118.1(2)
C50 C45 C32 102.5(2)
C50 C45 C43 114.6(2)
C16 C46 C47 106.3(2)
C30 C47 C46 115.1(2)
C57 C47 C30 116.3(2)
C57 C47 C46 102.5(2)
C25 C48 C50 111.4(2)
C25 C48 C87 118.2(2)
C87 C48 C50 102.0(2)
C65 C49 C14 120.9(2)
N29 C50 C45 115.9(2)
N29 C50 C48 109.2(2)
C48 C50 C45 102.09(19)
C62 C52 C8 119.6(3)
C0AA C53 C34 120.4(3)
N22 C54 C30 112.9(2)
C33 C56 C13 120.7(2)
N27 C57 C47 117.0(2)
N27 C57 C58 111.1(2)
C58 C57 C47 102.6(2)
C57 C58 C16 102.2(2)
C57 C58 C76 109.8(2)
C76 C58 C16 119.0(2)
C15 C60 C67 119.3(3)
C34 C61 C25 120.7(2)
C C61 C25 120.9(2)
C C61 C34 118.4(2)
C52 C62 C40 120.4(3)
C35 C65 C25 120.8(2)
C49 C65 C25 120.5(2)
C49 C65 C35 118.7(2)
C41 C67 C60 120.6(3)
C19 C69 C76 120.3(2)
C41 C69 C19 118.1(2)
C41 C69 C76 121.5(2)
C58 C76 C33 105.9(2)
C69 C76 C33 114.9(2)
C69 C76 C58 113.5(2)
C48 C87 C32 104.8(2)
C2AA C7 C44 120.8(3)
C1AA C10 C44 121.1(3)
C0AA C11 C 120.8(3)
C2AA C12 C1AA 120.6(3)
C11 C0AA C53 119.2(3)
C10 C1AA C12 119.0(4)
C11 C C61 121.0(3)
C12 C2AA C7 120.5(3)
Cl0A C3AA Cl 110.58(16)
Cl1A C3AA Cl 109.91(16)
Cl1A C3AA Cl0A 110.52(16)

loop_
_geom_bond_atom_site_label_1
_geom_bond_atom_site_label_2
_geom_bond_distance
Br1 C13 1.900(3)
Br2 C14 1.913(3)
Cl1 C26 1.765(3)
Cl4 C26 1.757(3)
Cl6 C26 1.752(3)
C8 C24 1.389(4)
C8 C52 1.389(4)
C13 C21 1.388(4)
C13 C56 1.396(3)
C14 C17 1.369(4)
C14 C49 1.392(4)
C15 C19 1.394(4)
C15 C60 1.378(5)
C16 C46 1.550(4)
C16 C58 1.525(3)
C17 C28 1.387(4)
C18 C21 1.383(4)
C18 C42 1.407(4)
C19 C69 1.395(4)
O20 N22 1.218(3)
N22 O23 1.231(3)
N22 C54 1.495(3)
C24 C36 1.387(4)
C25 C48 1.527(4)
C25 C61 1.527(3)
C25 C65 1.539(3)
N27 C42 1.383(3)
N27 C57 1.450(3)
C28 C35 1.401(4)
N29 C35 1.395(3)
N29 C50 1.448(3)
C30 C44 1.511(4)
C30 C47 1.553(3)
C30 C54 1.527(4)
O31 N37 1.232(3)
C32 C45 1.541(4)
C32 C87 1.561(4)
C33 C42 1.416(4)
C33 C56 1.380(4)
C33 C76 1.537(3)
C34 C53 1.393(4)
C34 C61 1.392(4)
C35 C65 1.404(4)
C36 C40 1.400(4)
C36 C43 1.522(4)
N37 C38 1.492(3)
N37 O39 1.220(3)
C38 C43 1.535(3)
C40 C62 1.389(4)
C41 C67 1.374(4)
C41 C69 1.391(4)
C43 C45 1.546(3)
C44 C7 1.404(4)
C44 C10 1.393(4)
C45 C50 1.529(4)
C46 C47 1.553(3)
C47 C57 1.524(4)
C48 C50 1.529(4)
C48 C87 1.527(4)
C49 C65 1.384(4)
C52 C62 1.379(4)
C53 C0AA 1.384(4)
C57 C58 1.514(4)
C58 C76 1.519(4)
C60 C67 1.386(5)
C61 C 1.382(4)
C69 C76 1.513(4)
Cl C3AA 1.765(3)
Cl0A C3AA 1.762(3)
C7 C2AA 1.381(4)
C10 C1AA 1.391(5)
C11 C0AA 1.366(5)
C11 C 1.384(4)
C12 C1AA 1.399(6)
C12 C2AA 1.361(6)
Cl1A C3AA 1.755(3)
